data_4331628
loop_
_publ_author_name
'Taewon Kim'
'Hyungjun Kim'
'Kang Mun Lee'
'Yoon Sup Lee'
'Min Hyung Lee'

_publ_section_title
;
 Phosphorescence Color Tuning of Cyclometalated Iridium Complexes
 byo-Carborane Substitution
;
_journal_name_full 'Inorganic Chemistry'
_journal_page_first 160
_journal_page_last 168
_journal_paper_doi 10.1021/ic3015699
_journal_volume 52
_journal_year 2013
_chemical_formula_moiety 'C33 H47 B20 Ir N2 O2'
_chemical_formula_sum 'C33 H47 B20 Ir N2 O2'
_chemical_formula_weight 912.13
_chemical_name_systematic
; 
 ? 
;
_space_group_IT_number 15
_symmetry_cell_setting monoclinic
_symmetry_space_group_name_Hall '-C 2yc'
_symmetry_space_group_name_H-M 'C 1 2/c 1'
_atom_sites_solution_hydrogens geom
_atom_sites_solution_primary direct
_atom_sites_solution_secondary difmap
_audit_creation_method SHELXL-97
_cell_angle_alpha 90.00
_cell_angle_beta 114.388(2)
_cell_angle_gamma 90.00
_cell_formula_units_Z 4
_cell_length_a 12.7000(5)
_cell_length_b 26.6401(9)
_cell_length_c 14.3220(6)
_cell_measurement_reflns_used 9862
_cell_measurement_temperature 293(2)
_cell_measurement_theta_max 24.47
_cell_measurement_theta_min 2.19
_cell_volume 4413.2(3)
_computing_cell_refinement 'Bruker SMART'
_computing_data_collection 'Bruker SMART'
_computing_data_reduction 'Bruker SAINT'
_computing_molecular_graphics 'Bruker SHELXTL'
_computing_publication_material 'Bruker SHELXTL'
_computing_structure_refinement 'SHELXL-97 (Sheldrick, 1997)'
_computing_structure_solution 'SHELXS-97 (Sheldrick, 1990)'
_diffrn_ambient_temperature 293(2)
_diffrn_measured_fraction_theta_full 0.998
_diffrn_measured_fraction_theta_max 0.998
_diffrn_measurement_device_type 'CCD area detector'
_diffrn_measurement_method 'phi and omega scans'
_diffrn_radiation_monochromator graphite
_diffrn_radiation_source 'fine-focus sealed tube'
_diffrn_radiation_type MoK\a
_diffrn_radiation_wavelength 0.71073
_diffrn_reflns_av_R_equivalents 0.0661
_diffrn_reflns_av_sigmaI/netI 0.0243
_diffrn_reflns_limit_h_max 15
_diffrn_reflns_limit_h_min -15
_diffrn_reflns_limit_k_max 33
_diffrn_reflns_limit_k_min -33
_diffrn_reflns_limit_l_max 17
_diffrn_reflns_limit_l_min -17
_diffrn_reflns_number 74166
_diffrn_reflns_theta_full 26.23
_diffrn_reflns_theta_max 26.23
_diffrn_reflns_theta_min 1.53
_exptl_absorpt_coefficient_mu 3.059
_exptl_absorpt_correction_T_max 0.940
_exptl_absorpt_correction_T_min 0.931
_exptl_absorpt_correction_type multi-scan
_exptl_crystal_colour orange-yellow
_exptl_crystal_density_diffrn 1.373
_exptl_crystal_description plate
_exptl_crystal_F_000 1808
_exptl_crystal_size_max 0.2
_exptl_crystal_size_mid 0.2
_exptl_crystal_size_min 0.05
_refine_diff_density_max 0.998
_refine_diff_density_min -0.875
_refine_diff_density_rms 0.174
_refine_ls_extinction_method none
_refine_ls_goodness_of_fit_ref 1.043
_refine_ls_hydrogen_treatment mixed
_refine_ls_matrix_type full
_refine_ls_number_parameters 277
_refine_ls_number_reflns 4449
_refine_ls_number_restraints 60
_refine_ls_restrained_S_all 1.106
_refine_ls_R_factor_all 0.0435
_refine_ls_R_factor_gt 0.0291
_refine_ls_shift/su_max 0.039
_refine_ls_shift/su_mean 0.001
_refine_ls_structure_factor_coef Fsqd
_refine_ls_weighting_details 'calc w=1/[\s^2^(Fo^2^)+(0.0720P)^2^+2.3542P] where P=(Fo^2^+2Fc^2^)/3'
_refine_ls_weighting_scheme calc
_refine_ls_wR_factor_gt 0.0789
_refine_ls_wR_factor_ref 0.0990
_reflns_number_gt 3831
_reflns_number_total 4449
_reflns_threshold_expression >2sigma(I)
_cod_data_source_file ic3015699_si_002.cif
_cod_data_source_block 1
_cod_database_code 4331628

loop_
_symmetry_equiv_pos_as_xyz
'x, y, z'
'-x, y, -z+1/2'
'x+1/2, y+1/2, z'
'-x+1/2, y+1/2, -z+1/2'
'-x, -y, -z'
'x, -y, z-1/2'
'-x+1/2, -y+1/2, -z'
'x+1/2, -y+1/2, z-1/2'

loop_
_atom_site_label
_atom_site_type_symbol
_atom_site_fract_x
_atom_site_fract_y
_atom_site_fract_z
_atom_site_U_iso_or_equiv
_atom_site_adp_type
_atom_site_occupancy
_atom_site_symmetry_multiplicity
_atom_site_calc_flag
_atom_site_refinement_flags
Ir Ir 0.5000 0.278094(8) 0.7500 0.04281(11) Uani 1 2 d S
N N 0.6753(4) 0.27268(13) 0.7974(3) 0.0451(8) Uani 1 1 d .
O O 0.5249(3) 0.33696(13) 0.8610(3) 0.0593(8) Uani 1 1 d .
C1 C 0.3920(5) 0.12371(18) 0.9544(4) 0.0583(12) Uani 1 1 d .
C2 C 0.4839(4) 0.15413(18) 0.9383(4) 0.0518(11) Uani 1 1 d .
C3 C 0.4518(4) 0.19577(18) 0.8747(4) 0.0470(10) Uani 1 1 d .
C4 C 0.5327(4) 0.22292(15) 0.8515(4) 0.0432(10) Uani 1 1 d .
C5 C 0.6489(4) 0.20722(18) 0.8981(4) 0.0467(10) Uani 1 1 d .
C6 C 0.6818(4) 0.1669(2) 0.9656(4) 0.0534(11) Uani 1 1 d .
C7 C 0.5992(5) 0.1398(2) 0.9847(4) 0.0602(13) Uani 1 1 d .
C8 C 0.7283(4) 0.23548(18) 0.8662(4) 0.0476(10) Uani 1 1 d .
C9 C 0.8459(5) 0.22643(18) 0.8986(5) 0.0570(12) Uani 1 1 d .
H10 H 0.8821 0.2019 0.9477 0.068 Uiso 1 1 calc R
C10 C 0.9084(4) 0.2539(3) 0.8578(5) 0.0679(14) Uani 1 1 d .
H15 H 0.9868 0.2478 0.8776 0.081 Uiso 1 1 calc R
C11 C 0.8525(5) 0.2909(2) 0.7868(5) 0.0683(15) Uani 1 1 d .
H14 H 0.8931 0.3097 0.7579 0.082 Uiso 1 1 calc R
C12 C 0.7372(5) 0.2999(2) 0.7590(4) 0.0593(12) Uani 1 1 d .
H11 H 0.7009 0.3254 0.7124 0.071 Uiso 1 1 calc R
C13 C 0.3153(6) 0.0804(3) 0.8655(6) 0.0833(18) Uani 1 1 d .
C14 C 0.3412(10) 0.0761(4) 0.7721(7) 0.149(5) Uani 1 1 d .
H21A H 0.2711 0.0688 0.7132 0.223 Uiso 1 1 calc R
H21B H 0.3960 0.0497 0.7821 0.223 Uiso 1 1 calc R
H21C H 0.3728 0.1073 0.7615 0.223 Uiso 1 1 calc R
C15 C 0.5516(7) 0.4168(3) 0.9371(6) 0.094(2) Uani 1 1 d .
H16A H 0.5461 0.3973 0.9912 0.141 Uiso 1 1 calc R
H16B H 0.4977 0.4442 0.9202 0.141 Uiso 1 1 calc R
H16C H 0.6287 0.4298 0.9593 0.141 Uiso 1 1 calc R
C16 C 0.5236(5) 0.38365(19) 0.8425(5) 0.0704(16) Uani 1 1 d .
C17 C 0.5000 0.4074(3) 0.7500 0.084(3) Uani 1 2 d S
H17 H 0.5000 0.4423 0.7500 0.100 Uiso 1 2 calc SR
B1 B 0.2691(12) 0.0977(5) 1.0683(11) 0.124(4) Uani 1 1 d U
H51 H 0.2519 0.1036 1.1368 0.149 Uiso 1 1 calc R
B2 B 0.1729(9) 0.1173(4) 0.9514(11) 0.115(3) Uani 1 1 d U
H52 H 0.0924 0.1364 0.9424 0.138 Uiso 1 1 calc R
B3 B 0.3076(9) 0.1474(3) 1.0087(9) 0.098(3) Uani 1 1 d U
H53 H 0.3166 0.1861 1.0379 0.118 Uiso 1 1 calc R
B4 B 0.3403(9) 0.0431(3) 1.0513(8) 0.096(3) Uani 1 1 d U
H54 H 0.3712 0.0127 1.1083 0.115 Uiso 1 1 calc R
B5 B 0.1936(8) 0.0533(3) 0.9797(9) 0.100(3) Uani 1 1 d U
H55 H 0.1280 0.0299 0.9904 0.120 Uiso 1 1 calc R
B6 B 0.4129(9) 0.1023(3) 1.0721(7) 0.094(3) Uani 1 1 d U
H56 H 0.4902 0.1107 1.1422 0.112 Uiso 1 1 calc R
B7 B 0.2482(7) 0.1346(3) 0.8749(9) 0.101(3) Uani 1 1 d U
H57 H 0.2186 0.1640 0.8158 0.121 Uiso 1 1 calc R
B8 B 0.1775(8) 0.0754(4) 0.8558(9) 0.113(3) Uani 1 1 d U
H58 H 0.1018 0.0667 0.7845 0.136 Uiso 1 1 calc R
B9 B 0.2810(8) 0.0304(3) 0.9204(8) 0.089(2) Uani 1 1 d U
H59 H 0.2720 -0.0081 0.8904 0.107 Uiso 1 1 calc R
B10 B 0.4174(7) 0.0610(2) 0.9798(6) 0.0754(18) Uani 1 1 d U
H60 H 0.4988 0.0428 0.9887 0.090 Uiso 1 1 calc R
H4 H 0.367(4) 0.2061(19) 0.845(4) 0.044(12) Uiso 1 1 d .
H5 H 0.764(5) 0.1534(18) 0.997(4) 0.058(14) Uiso 1 1 d .
H8 H 0.630(6) 0.109(3) 1.031(5) 0.09(2) Uiso 1 1 d .

loop_
_atom_site_aniso_label
_atom_site_aniso_U_11
_atom_site_aniso_U_22
_atom_site_aniso_U_33
_atom_site_aniso_U_23
_atom_site_aniso_U_13
_atom_site_aniso_U_12
Ir 0.03643(15) 0.03579(15) 0.05293(17) 0.000 0.01514(11) 0.000
N 0.039(2) 0.042(2) 0.052(2) -0.0027(15) 0.0165(17) -0.0061(14)
O 0.0515(19) 0.0485(19) 0.076(2) -0.0154(17) 0.0251(17) -0.0076(15)
C1 0.058(3) 0.044(2) 0.082(3) 0.001(2) 0.037(3) -0.001(2)
C2 0.050(3) 0.051(3) 0.061(3) 0.002(2) 0.029(2) -0.002(2)
C3 0.038(2) 0.046(3) 0.056(3) 0.000(2) 0.019(2) 0.0012(19)
C4 0.040(2) 0.041(2) 0.045(2) -0.0045(17) 0.0142(19) -0.0005(16)
C5 0.041(2) 0.049(2) 0.047(2) -0.0005(19) 0.0143(19) 0.0002(19)
C6 0.041(2) 0.058(3) 0.057(3) 0.008(2) 0.015(2) 0.007(2)
C7 0.057(3) 0.055(3) 0.069(3) 0.014(3) 0.026(3) 0.006(2)
C8 0.039(2) 0.049(2) 0.051(2) -0.004(2) 0.015(2) -0.0004(19)
C9 0.038(3) 0.063(3) 0.063(3) 0.003(2) 0.015(2) 0.001(2)
C10 0.037(3) 0.079(4) 0.084(4) -0.003(3) 0.021(3) -0.007(3)
C11 0.051(3) 0.074(3) 0.083(4) 0.006(3) 0.031(3) -0.015(3)
C12 0.051(3) 0.056(3) 0.070(3) 0.003(3) 0.024(2) -0.010(2)
C13 0.078(4) 0.080(4) 0.095(4) -0.013(4) 0.038(4) -0.027(3)
C14 0.175(10) 0.186(11) 0.107(6) -0.062(7) 0.081(7) -0.101(9)
C15 0.086(5) 0.064(4) 0.139(6) -0.038(4) 0.055(5) -0.017(3)
C16 0.050(3) 0.041(3) 0.126(5) -0.021(3) 0.042(3) -0.007(2)
C17 0.101(7) 0.024(3) 0.136(8) 0.000 0.059(6) 0.000
B1 0.147(7) 0.115(7) 0.164(8) -0.019(6) 0.118(7) -0.039(6)
B2 0.084(5) 0.078(5) 0.212(9) 0.013(6) 0.090(6) 0.001(4)
B3 0.115(6) 0.057(4) 0.167(7) -0.005(4) 0.102(6) -0.008(4)
B4 0.120(6) 0.075(5) 0.109(6) 0.015(4) 0.063(5) -0.019(4)
B5 0.100(5) 0.066(4) 0.167(7) -0.005(5) 0.088(5) -0.017(4)
B6 0.125(6) 0.088(5) 0.086(5) 0.004(4) 0.063(5) -0.027(5)
B7 0.055(4) 0.086(5) 0.161(7) 0.036(5) 0.043(4) 0.000(3)
B8 0.075(5) 0.102(6) 0.154(7) 0.015(6) 0.038(5) -0.027(4)
B9 0.091(5) 0.059(4) 0.130(6) -0.014(4) 0.059(5) -0.020(4)
B10 0.083(4) 0.048(3) 0.106(5) 0.006(3) 0.049(4) -0.002(3)

loop_
_atom_type_symbol
_atom_type_description
_atom_type_scat_dispersion_real
_atom_type_scat_dispersion_imag
_atom_type_scat_source
C C 0.0033 0.0016 'International Tables Vol C Tables 4.2.6.8 and 6.1.1.4'
H H 0.0000 0.0000 'International Tables Vol C Tables 4.2.6.8 and 6.1.1.4'
B B 0.0013 0.0007 'International Tables Vol C Tables 4.2.6.8 and 6.1.1.4'
N N 0.0061 0.0033 'International Tables Vol C Tables 4.2.6.8 and 6.1.1.4'
O O 0.0106 0.0060 'International Tables Vol C Tables 4.2.6.8 and 6.1.1.4'
Ir Ir -1.4442 7.9887 'International Tables Vol C Tables 4.2.6.8 and 6.1.1.4'

loop_
_geom_angle_atom_site_label_1
_geom_angle_atom_site_label_2
_geom_angle_atom_site_label_3
_geom_angle
_geom_angle_site_symmetry_1
_geom_angle_site_symmetry_3
C4 Ir C4 84.6(3) . 2_656
C4 Ir N 93.48(18) . 2_656
C4 Ir N 80.51(18) 2_656 2_656
C4 Ir N 80.51(18) . .
C4 Ir N 93.48(18) 2_656 .
N Ir N 171.92(19) 2_656 .
C4 Ir O 176.23(15) . 2_656
C4 Ir O 94.34(18) 2_656 2_656
N Ir O 89.90(14) 2_656 2_656
N Ir O 95.97(14) . 2_656
C4 Ir O 94.34(18) . .
C4 Ir O 176.22(15) 2_656 .
N Ir O 95.97(14) 2_656 .
N Ir O 89.90(14) . .
O Ir O 87.0(2) 2_656 .
C12 N C8 119.4(4) . .
C12 N Ir 124.5(4) . .
C8 N Ir 115.8(3) . .
C16 O Ir 124.9(4) . .
C2 C1 B3 123.1(5) . .
C2 C1 B6 121.2(5) . .
B3 C1 B6 62.3(5) . .
C2 C1 C13 119.3(4) . .
B3 C1 C13 108.9(5) . .
B6 C1 C13 108.9(5) . .
C2 C1 B10 117.7(5) . .
B3 C1 B10 111.6(5) . .
B6 C1 B10 61.4(5) . .
C13 C1 B10 59.7(4) . .
C2 C1 B7 118.7(5) . .
B3 C1 B7 62.7(6) . .
B6 C1 B7 113.6(6) . .
C13 C1 B7 59.8(5) . .
B10 C1 B7 111.0(5) . .
C3 C2 C7 120.0(4) . .
C3 C2 C1 119.5(4) . .
C7 C2 C1 120.4(5) . .
C2 C3 C4 121.5(4) . .
C3 C4 C5 117.4(4) . .
C3 C4 Ir 127.0(4) . .
C5 C4 Ir 115.4(4) . .
C6 C5 C4 121.0(4) . .
C6 C5 C8 124.2(4) . .
C4 C5 C8 114.7(4) . .
C5 C6 C7 120.2(4) . .
C2 C7 C6 119.7(5) . .
N C8 C9 120.6(5) . .
N C8 C5 113.5(4) . .
C9 C8 C5 125.9(5) . .
C10 C9 C8 119.6(5) . .
C9 C10 C11 118.7(5) . .
C12 C11 C10 120.0(5) . .
N C12 C11 121.5(5) . .
C14 C13 B9 123.1(7) . .
C14 C13 B10 118.3(7) . .
B9 C13 B10 63.4(5) . .
C14 C13 C1 116.7(5) . .
B9 C13 C1 111.3(5) . .
B10 C13 C1 60.6(4) . .
C14 C13 B8 121.0(7) . .
B9 C13 B8 61.5(5) . .
B10 C13 B8 113.9(6) . .
C1 C13 B8 111.5(6) . .
C14 C13 B7 115.6(8) . .
B9 C13 B7 113.3(5) . .
B10 C13 B7 112.8(6) . .
C1 C13 B7 61.1(4) . .
B8 C13 B7 62.8(5) . .
O C16 C17 128.7(6) . .
O C16 C15 113.7(6) . .
C17 C16 C15 117.5(5) . .
C16 C17 C16 125.6(7) . 2_656
B2 B1 B5 61.8(7) . .
B2 B1 B3 61.2(7) . .
B5 B1 B3 110.2(8) . .
B2 B1 B4 108.4(8) . .
B5 B1 B4 59.6(6) . .
B3 B1 B4 106.9(6) . .
B2 B1 B6 108.3(7) . .
B5 B1 B6 108.6(7) . .
B3 B1 B6 58.8(5) . .
B4 B1 B6 59.7(6) . .
B1 B2 B5 59.5(7) . .
B1 B2 B3 60.9(7) . .
B5 B2 B3 108.2(8) . .
B1 B2 B7 109.6(7) . .
B5 B2 B7 109.0(7) . .
B3 B2 B7 60.3(5) . .
B1 B2 B8 109.0(7) . .
B5 B2 B8 61.2(6) . .
B3 B2 B8 108.1(6) . .
B7 B2 B8 59.7(6) . .
C1 B3 B6 59.0(4) . .
C1 B3 B1 107.5(6) . .
B6 B3 B1 62.3(6) . .
C1 B3 B2 107.2(7) . .
B6 B3 B2 108.5(7) . .
B1 B3 B2 57.9(7) . .
C1 B3 B7 59.9(5) . .
B6 B3 B7 108.7(6) . .
B1 B3 B7 107.5(7) . .
B2 B3 B7 60.7(6) . .
B5 B4 B9 60.9(6) . .
B5 B4 B10 109.6(7) . .
B9 B4 B10 61.4(5) . .
B5 B4 B1 58.2(6) . .
B9 B4 B1 106.8(8) . .
B10 B4 B1 107.2(6) . .
B5 B4 B6 108.4(7) . .
B9 B4 B6 108.4(6) . .
B10 B4 B6 58.8(4) . .
B1 B4 B6 60.9(6) . .
B1 B5 B4 62.2(7) . .
B1 B5 B2 58.8(7) . .
B4 B5 B2 108.1(6) . .
B1 B5 B9 109.0(7) . .
B4 B5 B9 59.6(6) . .
B2 B5 B9 106.9(6) . .
B1 B5 B8 107.8(7) . .
B4 B5 B8 106.9(6) . .
B2 B5 B8 60.4(7) . .
B9 B5 B8 58.4(6) . .
C1 B6 B10 59.8(4) . .
C1 B6 B3 58.7(5) . .
B10 B6 B3 107.4(7) . .
C1 B6 B4 105.9(6) . .
B10 B6 B4 59.5(5) . .
B3 B6 B4 106.8(7) . .
C1 B6 B1 104.6(7) . .
B10 B6 B1 106.6(7) . .
B3 B6 B1 58.9(6) . .
B4 B6 B1 59.4(6) . .
C13 B7 C1 59.0(4) . .
C13 B7 B8 58.4(5) . .
C1 B7 B8 106.3(6) . .
C13 B7 B3 104.1(6) . .
C1 B7 B3 57.4(5) . .
B8 B7 B3 107.3(7) . .
C13 B7 B2 104.0(6) . .
C1 B7 B2 103.9(7) . .
B8 B7 B2 60.1(6) . .
B3 B7 B2 59.0(6) . .
C13 B8 B9 59.0(5) . .
C13 B8 B7 58.8(5) . .
B9 B8 B7 107.9(6) . .
C13 B8 B2 104.3(7) . .
B9 B8 B2 106.3(8) . .
B7 B8 B2 60.1(6) . .
C13 B8 B5 104.5(7) . .
B9 B8 B5 59.7(6) . .
B7 B8 B5 107.1(8) . .
B2 B8 B5 58.4(6) . .
C13 B9 B8 59.5(5) . .
C13 B9 B4 105.5(6) . .
B8 B9 B4 109.6(7) . .
C13 B9 B5 106.6(6) . .
B8 B9 B5 61.9(6) . .
B4 B9 B5 59.5(6) . .
C13 B9 B10 58.3(4) . .
B8 B9 B10 108.1(6) . .
B4 B9 B10 59.6(5) . .
B5 B9 B10 107.1(6) . .
C13 B10 C1 59.7(4) . .
C13 B10 B6 106.8(6) . .
C1 B10 B6 58.8(4) . .
C13 B10 B4 105.0(6) . .
C1 B10 B4 106.7(6) . .
B6 B10 B4 61.6(5) . .
C13 B10 B9 58.2(5) . .
C1 B10 B9 106.6(6) . .
B6 B10 B9 108.7(6) . .
B4 B10 B9 59.0(5) . .

loop_
_geom_bond_atom_site_label_1
_geom_bond_atom_site_label_2
_geom_bond_distance
_geom_bond_site_symmetry_2
Ir C4 1.987(5) .
Ir C4 1.987(5) 2_656
Ir N 2.047(4) 2_656
Ir N 2.047(4) .
Ir O 2.161(3) 2_656
Ir O 2.161(3) .
N C12 1.342(6) .
N C8 1.363(6) .
O C16 1.270(6) .
C1 C2 1.514(7) .
C1 B3 1.686(9) .
C1 B6 1.693(9) .
C1 C13 1.697(8) .
C1 B10 1.711(8) .
C1 B7 1.732(10) .
C2 C3 1.385(7) .
C2 C7 1.389(7) .
C3 C4 1.404(7) .
C4 C5 1.408(7) .
C5 C6 1.389(7) .
C5 C8 1.475(7) .
C6 C7 1.391(7) .
C8 C9 1.389(7) .
C9 C10 1.376(8) .
C10 C11 1.384(9) .
C11 C12 1.370(8) .
C13 C14 1.507(10) .
C13 B9 1.694(10) .
C13 B10 1.696(11) .
C13 B8 1.704(11) .
C13 B7 1.710(12) .
C15 C16 1.532(9) .
C16 C17 1.385(8) .
C17 C16 1.385(8) 2_656
B1 B2 1.697(19) .
B1 B5 1.710(16) .
B1 B3 1.751(13) .
B1 B4 1.781(16) .
B1 B6 1.809(15) .
B2 B5 1.749(13) .
B2 B3 1.755(15) .
B2 B7 1.787(14) .
B2 B8 1.786(17) .
B3 B6 1.748(15) .
B3 B7 1.780(16) .
B4 B5 1.737(15) .
B4 B9 1.740(14) .
B4 B10 1.751(11) .
B4 B6 1.787(12) .
B5 B9 1.761(12) .
B5 B8 1.799(15) .
B6 B10 1.737(11) .
B7 B8 1.779(12) .
B8 B9 1.737(14) .
B9 B10 1.782(11) .
